data_2012701
loop_
_publ_author_name
'Kraft, Arno'
'Peters, Lars'
'Fr\"ohlich, Roland'

_publ_section_title
;
 <i>N</i>,<i>N</i>',<i>N</i>'',<i>N</i>'''-Tetraethylterephthalamidinium
 bis(tetrazolate)
;
_journal_issue 5
_journal_name_full 'Acta Crystallographica Section C'
_journal_page_first o272
_journal_page_last o274
_journal_paper_doi 10.1107/S0108270102004730
_journal_volume 58
_journal_year 2002
_chemical_formula_moiety 'C16 H28 N4 2+ , 2C H N4 -'
_chemical_formula_sum 'C18 H30 N12'
_chemical_formula_weight 414.54
_chemical_melting_point_gt 513
_chemical_name_systematic
;
N,N',N'',N'''-Tetraethylbenzene-1,4-dicarboxamidinium bis(tetrazolate)
;
_space_group_IT_number 14
_symmetry_cell_setting monoclinic
_symmetry_space_group_name_Hall '-P 2yn'
_symmetry_space_group_name_H-M 'P 1 21/n 1'
_atom_sites_solution_hydrogens 'at N from difmap, other geom'
_atom_sites_solution_primary direct
_atom_sites_solution_secondary difmap
_cell_angle_alpha 90
_cell_angle_beta 93.80(2)
_cell_angle_gamma 90
_cell_formula_units_Z 2
_cell_length_a 9.818(2)
_cell_length_b 9.402(2)
_cell_length_c 12.571(4)
_cell_measurement_reflns_used 25
_cell_measurement_temperature 298(2)
_cell_measurement_theta_max 46.4
_cell_measurement_theta_min 40.2
_cell_volume 1157.9(5)
_computing_cell_refinement 'CAD-4 EXPRESS'
_computing_data_collection 'CAD-4 EXPRESS (Enraf-Nonius, 1994)'
_computing_data_reduction 'MolEN (Fair, 1990)'
_computing_molecular_graphics 'SCHAKAL (Keller, 1997) and DIAMOND (Brandenburg, 1997)'
_computing_publication_material SHELXL97
_computing_structure_refinement 'SHELXL97 (Sheldrick, 1997)'
_computing_structure_solution 'SHELXS97 (Sheldrick, 1990)'
_diffrn_ambient_temperature 298(2)
_diffrn_measured_fraction_theta_full 1.00
_diffrn_measured_fraction_theta_max 1.00
_diffrn_measurement_device_type 'Enraf-Nonius CAD-4'
_diffrn_measurement_method '\w/2\q scans'
_diffrn_radiation_monochromator graphite
_diffrn_radiation_source 'fine-focus sealed tube'
_diffrn_radiation_type CuK\a
_diffrn_radiation_wavelength 1.54178
_diffrn_reflns_av_R_equivalents 0.031
_diffrn_reflns_av_sigmaI/netI 0.020
_diffrn_reflns_limit_h_max 12
_diffrn_reflns_limit_h_min -12
_diffrn_reflns_limit_k_max 11
_diffrn_reflns_limit_k_min 0
_diffrn_reflns_limit_l_max 0
_diffrn_reflns_limit_l_min -15
_diffrn_reflns_number 2472
_diffrn_reflns_theta_full 74.27
_diffrn_reflns_theta_max 74.27
_diffrn_reflns_theta_min 5.54
_diffrn_standards_decay_% 1
_diffrn_standards_interval_count 250
_diffrn_standards_interval_time 120
_diffrn_standards_number 3
_exptl_absorpt_coefficient_mu 0.642
_exptl_absorpt_correction_T_max 0.882
_exptl_absorpt_correction_T_min 0.856
_exptl_absorpt_correction_type \y-scan
_exptl_absorpt_process_details '(North et al., 1968)'
_exptl_crystal_colour colourless
_exptl_crystal_density_diffrn 1.189
_exptl_crystal_density_meas ?
_exptl_crystal_density_method 'not measured'
_exptl_crystal_description block
_exptl_crystal_F_000 444
_exptl_crystal_size_max 0.25
_exptl_crystal_size_mid 0.20
_exptl_crystal_size_min 0.20
_refine_diff_density_max 0.21
_refine_diff_density_min -0.19
_refine_ls_extinction_coef 0.0118(13)
_refine_ls_extinction_expression Fc^*^=kFc[1+0.001xFc^2^\l^3^/sin(2\q)]^-1/4^
_refine_ls_extinction_method 'SHELXL97 (Sheldrick, 1997)'
_refine_ls_goodness_of_fit_ref 1.056
_refine_ls_hydrogen_treatment mixed
_refine_ls_matrix_type full
_refine_ls_number_parameters 162
_refine_ls_number_reflns 2365
_refine_ls_number_restraints 0
_refine_ls_restrained_S_all 1.056
_refine_ls_R_factor_all 0.059
_refine_ls_R_factor_gt 0.047
_refine_ls_shift/su_max <0.001
_refine_ls_shift/su_mean 0.000
_refine_ls_structure_factor_coef Fsqd
_refine_ls_weighting_details 'w = 1/[\s^2^(Fo^2^)+(0.0712P)^2^+0.1750P] where P=(Fo^2^+2Fc^2^)/3'
_refine_ls_weighting_scheme calc
_refine_ls_wR_factor_gt 0.128
_refine_ls_wR_factor_ref 0.137
_reflns_number_gt 1934
_reflns_number_total 2365
_reflns_threshold_expression I>2\s(I)
_cod_data_source_file gg1105.cif
_cod_data_source_block I
_cod_depositor_comments
;
The following automatic conversions were performed:

'_chemical_melting_point' tag was changed to
'_chemical_melting_point_gt' since the value was specified 'more
than' ('>') a certain temperature. The value '>513' was changed to
'513' - it should be numeric and without a unit designator.

Automatic conversion script
Id: cif_fix_values 1646 2011-03-28 12:23:43Z adriana 

The following automatic conversions were performed:

'_chemical_melting_point' tag was changed to
'_chemical_melting_point_gt' since the value was specified 'more
than' ('>') a certain temperature. The value '>513' was changed to
'513' - it should be numeric and without a unit designator.

Automatic conversion script
Id: cif_fix_values 1715 2011-07-08 13:25:40Z adriana 

The following automatic conversions were performed:

'_exptl_crystal_density_meas' value 'not measured' was changed to '?'
- the value is perceived as not measured.

Automatic conversion script
Id: cif_fix_values 3008 2015-01-20 13:52:24Z robertas 
;
_cod_original_sg_symbol_Hall '-p 2yn'
_cod_original_sg_symbol_H-M 'P 21/n'
_cod_database_code 2012701
_cod_database_fobs_code 2012701

loop_
_symmetry_equiv_pos_as_xyz
'x, y, z'
'-x+1/2, y+1/2, -z+1/2'
'-x, -y, -z'
'x-1/2, -y-1/2, z-1/2'

loop_
_atom_site_label
_atom_site_fract_x
_atom_site_fract_y
_atom_site_fract_z
_atom_site_U_iso_or_equiv
_atom_site_adp_type
_atom_site_calc_flag
_atom_site_refinement_flags
_atom_site_occupancy
_atom_site_disorder_assembly
_atom_site_disorder_group
_atom_site_type_symbol
C1 0.52666(14) 0.12455(16) 0.05673(12) 0.0537(4) Uani d . 1 . . C
H1 0.5443 0.2080 0.0949 0.064 Uiso calc R 1 . . H
C2 0.39912(13) 0.06099(15) 0.05629(11) 0.0474(3) Uani d . 1 . . C
C3 0.37290(14) -0.06344(16) -0.00034(12) 0.0534(4) Uani d . 1 . . C
H3 0.2873 -0.1058 -0.0003 0.064 Uiso calc R 1 . . H
C11 0.29183(13) 0.12316(15) 0.12034(11) 0.0495(3) Uani d . 1 . . C
N12 0.18830(13) 0.19233(16) 0.07427(11) 0.0621(4) Uani d . 1 . . N
H12 0.116(2) 0.233(2) 0.1160(15) 0.082(6) Uiso d . 1 . . H
C13 0.17075(19) 0.2274(2) -0.03922(14) 0.0751(5) Uani d . 1 . . C
H13A 0.2555 0.2087 -0.0722 0.090 Uiso calc R 1 . . H
H13B 0.1509 0.3281 -0.0469 0.090 Uiso calc R 1 . . H
C14 0.0584(2) 0.1439(3) -0.09585(17) 0.0974(7) Uani d . 1 . . C
H14A 0.0801 0.0444 -0.0920 0.146 Uiso calc R 1 . . H
H14B 0.0483 0.1730 -0.1692 0.146 Uiso calc R 1 . . H
H14C -0.0255 0.1608 -0.0627 0.146 Uiso calc R 1 . . H
N15 0.30818(14) 0.10345(15) 0.22377(10) 0.0618(4) Uani d . 1 A . N
H15 0.390(2) 0.056(2) 0.2501(17) 0.085(6) Uiso d . 1 . . H
C16 0.2172(2) 0.1553(2) 0.30249(15) 0.0787(6) Uani d . 1 . . C
H16A 0.2497 0.2469 0.3291 0.094 Uiso calc PR 0.394(8) A 1 H
H16B 0.1266 0.1689 0.2683 0.094 Uiso calc PR 0.394(8) A 1 H
H16C 0.2720 0.1799 0.3669 0.094 Uiso calc PR 0.606(8) A 2 H
H16D 0.1740 0.2420 0.2753 0.094 Uiso calc PR 0.606(8) A 2 H
C17A 0.2091(9) 0.0577(8) 0.3915(5) 0.106(3) Uani d P 0.394(8) A 1 C
H17A 0.1882 -0.0360 0.3650 0.159 Uiso calc PR 0.394(8) A 1 H
H17B 0.1387 0.0886 0.4357 0.159 Uiso calc PR 0.394(8) A 1 H
H17C 0.2950 0.0562 0.4327 0.159 Uiso calc PR 0.394(8) A 1 H
C17B 0.1139(5) 0.0601(5) 0.3300(4) 0.0947(17) Uani d P 0.606(8) A 2 C
H17D 0.0535 0.0414 0.2684 0.142 Uiso calc PR 0.606(8) A 2 H
H17E 0.0632 0.1016 0.3850 0.142 Uiso calc PR 0.606(8) A 2 H
H17F 0.1547 -0.0273 0.3554 0.142 Uiso calc PR 0.606(8) A 2 H
N21 0.65802(17) 0.7778(2) 0.36757(19) 0.1075(7) Uani d . 1 . . N
N22 0.75239(15) 0.8629(2) 0.32970(17) 0.0908(6) Uani d . 1 . . N
C23 0.68275(17) 0.96798(19) 0.28775(14) 0.0643(4) Uani d . 1 . . C
H23 0.723(2) 1.049(2) 0.2512(16) 0.082(6) Uiso d . 1 . . H
N24 0.55062(13) 0.95474(15) 0.29664(11) 0.0638(4) Uani d . 1 . . N
N25 0.53836(14) 0.83384(17) 0.34848(13) 0.0734(4) Uani d . 1 . . N

loop_
_atom_site_aniso_label
_atom_site_aniso_U_11
_atom_site_aniso_U_22
_atom_site_aniso_U_33
_atom_site_aniso_U_12
_atom_site_aniso_U_13
_atom_site_aniso_U_23
C1 0.0467(7) 0.0545(8) 0.0606(8) -0.0058(6) 0.0086(6) -0.0094(6)
C2 0.0399(6) 0.0520(7) 0.0506(7) 0.0017(5) 0.0057(5) 0.0004(6)
C3 0.0391(6) 0.0595(8) 0.0622(8) -0.0075(6) 0.0080(6) -0.0051(6)
C11 0.0413(7) 0.0515(7) 0.0561(8) 0.0009(5) 0.0067(5) -0.0006(6)
N12 0.0494(7) 0.0759(9) 0.0615(8) 0.0144(6) 0.0068(5) 0.0021(6)
C13 0.0654(10) 0.0920(13) 0.0679(10) 0.0176(9) 0.0051(8) 0.0165(9)
C14 0.0779(13) 0.145(2) 0.0680(11) 0.0093(13) -0.0071(10) 0.0058(13)
N15 0.0563(7) 0.0743(9) 0.0556(7) 0.0181(6) 0.0107(5) 0.0012(6)
C16 0.0820(12) 0.0929(13) 0.0636(10) 0.0281(10) 0.0226(8) -0.0003(9)
C17A 0.125(7) 0.125(5) 0.072(4) 0.052(5) 0.035(4) 0.018(3)
C17B 0.084(3) 0.105(3) 0.099(3) -0.006(2) 0.038(2) -0.008(2)
N21 0.0622(10) 0.0921(12) 0.167(2) 0.0057(8) 0.0008(10) 0.0624(13)
N22 0.0483(8) 0.0977(12) 0.1263(15) 0.0090(8) 0.0058(8) 0.0369(11)
C23 0.0535(8) 0.0663(10) 0.0738(10) -0.0024(7) 0.0091(7) 0.0104(8)
N24 0.0520(7) 0.0694(9) 0.0704(8) 0.0081(6) 0.0069(6) 0.0130(6)
N25 0.0489(7) 0.0793(9) 0.0914(10) -0.0082(6) 0.0004(6) 0.0236(8)

loop_
_atom_type_symbol
_atom_type_description
_atom_type_scat_dispersion_real
_atom_type_scat_dispersion_imag
_atom_type_scat_source
C C 0.0181 0.0091 'International Tables Vol C Tables 4.2.6.8 and 6.1.1.4'
H H 0.0000 0.0000 'International Tables Vol C Tables 4.2.6.8 and 6.1.1.4'
N N 0.0311 0.0180 'International Tables Vol C Tables 4.2.6.8 and 6.1.1.4'

loop_
_geom_angle_atom_site_label_1
_geom_angle_atom_site_label_2
_geom_angle_atom_site_label_3
_geom_angle_site_symmetry_1
_geom_angle_site_symmetry_3
_geom_angle
_geom_angle_publ_flag
N12 C11 N15 . . 123.29(13) yes
N12 C11 C2 . . 120.85(13) yes
N15 C11 C2 . . 115.86(12) yes
C11 N12 C13 . . 125.53(13) yes
C11 N15 C16 . . 125.73(14) yes
C2 C1 C3 . 3_655 119.67(13) no
C3 C1 H1 3_655 . 120.2 no
C2 C1 H1 . . 120.2 no
C3 C2 C1 . . 120.20(13) no
C3 C2 C11 . . 119.75(12) no
C1 C2 C11 . . 120.01(13) no
C1 C3 C2 3_655 . 120.13(13) no
C1 C3 H3 3_655 . 119.9 no
C2 C3 H3 . . 119.9 no
C11 N12 H12 . . 121.4(11) no
C13 N12 H12 . . 112.9(11) no
N12 C13 C14 . . 112.42(17) no
N12 C13 H13A . . 109.1 no
C14 C13 H13A . . 109.1 no
N12 C13 H13B . . 109.1 no
C14 C13 H13B . . 109.1 no
H13A C13 H13B . . 107.9 no
C13 C14 H14A . . 109.5 no
C13 C14 H14B . . 109.5 no
H14A C14 H14B . . 109.5 no
C13 C14 H14C . . 109.5 no
H14A C14 H14C . . 109.5 no
H14B C14 H14C . . 109.5 no
C11 N15 H15 . . 116.9(13) no
C16 N15 H15 . . 117.3(13) no
C17B C16 N15 . . 115.8(2) no
C17A C16 N15 . . 112.2(3) no
C17A C16 H16A . . 109.2 no
N15 C16 H16A . . 109.2 no
C17A C16 H16B . . 109.2 no
N15 C16 H16B . . 109.2 no
H16A C16 H16B . . 107.9 no
C17B C16 H16C . . 108.3 no
N15 C16 H16C . . 108.3 no
C17B C16 H16D . . 108.3 no
N15 C16 H16D . . 108.3 no
H16C C16 H16D . . 107.4 no
C16 C17A H17A . . 109.5 no
C16 C17A H17B . . 109.5 no
C16 C17A H17C . . 109.5 no
C16 C17B H17D . . 109.5 no
C16 C17B H17E . . 109.5 no
H17D C17B H17E . . 109.5 no
C16 C17B H17F . . 109.5 no
H17D C17B H17F . . 109.5 no
H17E C17B H17F . . 109.5 no
N25 N21 N22 . . 109.44(15) no
C23 N22 N21 . . 104.02(15) no
N22 C23 N24 . . 112.99(16) no
N22 C23 H23 . . 124.0(12) no
N24 C23 H23 . . 123.0(12) no
C23 N24 N25 . . 104.25(13) no
N21 N25 N24 . . 109.29(14) no

loop_
_geom_bond_atom_site_label_1
_geom_bond_atom_site_label_2
_geom_bond_site_symmetry_2
_geom_bond_distance
_geom_bond_publ_flag
C1 C2 . 1.3872(19) no
C1 C3 3_655 1.378(2) no
C2 C3 . 1.385(2) no
C3 C1 3_655 1.378(2) no
C13 C14 . 1.495(3) no
C2 C11 . 1.4873(19) yes
C11 N12 . 1.3090(18) yes
C11 N15 . 1.3126(19) yes
N12 C13 . 1.463(2) yes
N15 C16 . 1.460(2) yes
C16 C17B . 1.413(4) no
C16 C17A . 1.453(6) no
N21 N25 . 1.295(2) no
N21 N22 . 1.335(2) no
N22 C23 . 1.294(2) no
C23 N24 . 1.315(2) no
N24 N25 . 1.320(2) no
N12 H12 . 0.98(2) no
N15 H15 . 0.96(2) no
C23 H23 . 0.98(2) no
C1 H1 . 0.9300 no
C3 H3 . 0.9300 no
C13 H13A . 0.9700 no
C13 H13B . 0.9700 no
C14 H14A . 0.9600 no
C14 H14B . 0.9600 no
C14 H14C . 0.9600 no
C16 H16A . 0.9700 no
C16 H16B . 0.9700 no
C16 H16C . 0.9700 no
C16 H16D . 0.9700 no
C17A H17A . 0.9600 no
C17A H17B . 0.9600 no
C17A H17C . 0.9600 no
C17B H17D . 0.9600 no
C17B H17E . 0.9600 no
C17B H17F . 0.9600 no

loop_
_geom_hbond_atom_site_label_D
_geom_hbond_atom_site_label_H
_geom_hbond_atom_site_label_A
_geom_hbond_site_symmetry_A
_geom_hbond_distance_DH
_geom_hbond_distance_HA
_geom_hbond_distance_DA
_geom_hbond_angle_DHA
_geom_hbond_publ_flag
N12 H12 N25 2_545 0.98(2) 1.87(2) 2.820(2) 161.3(16) yes
N15 H15 N24 1_545 0.96(2) 1.90(2) 2.8585(19) 177.3(19) yes

loop_
_geom_torsion_atom_site_label_1
_geom_torsion_atom_site_label_2
_geom_torsion_atom_site_label_3
_geom_torsion_atom_site_label_4
_geom_torsion_site_symmetry_1
_geom_torsion_site_symmetry_4
_geom_torsion
_geom_torsion_publ_flag
C3 C2 C11 N12 . . -76.46(19) yes
C1 C2 C11 N12 . . 106.05(17) yes
C3 C2 C11 N15 . . 103.32(17) yes
C1 C2 C11 N15 . . -74.18(19) yes
N15 C11 N12 C13 . . 174.70(17) yes
N12 C11 N15 C16 . . -0.7(3) yes
C3 C1 C2 C3 3_655 . 0.1(2) no
C3 C1 C2 C11 3_655 . 177.63(13) no
C1 C2 C3 C1 . 3_655 -0.1(2) no
C11 C2 C3 C1 . 3_655 -177.63(13) no
C2 C11 N12 C13 . . -5.5(2) no
C11 N12 C13 C14 . . 109.8(2) no
C2 C11 N15 C16 . . 179.49(16) no
C11 N15 C16 C17B . . 92.7(3) no
C11 N15 C16 C17A . . 145.8(5) no
N25 N21 N22 C23 . . -0.6(3) no
N21 N22 C23 N24 . . -0.1(3) no
N22 C23 N24 N25 . . 0.6(2) no
N22 N21 N25 N24 . . 1.0(3) no
C23 N24 N25 N21 . . -0.9(2) no
